data_1504261
loop_
_publ_author_name
'Brailsford, John A.'
'Lauchli, Ryan'
'Shea, Kenneth J.'

_publ_section_title
;
 Synthesis of the bicyclic welwitindolinone core via an
 alkylation/cyclization cascade reaction.
;
_journal_issue 22
_journal_name_full 'Organic letters'
_journal_page_first 5330
_journal_page_last 5333
_journal_paper_doi 10.1021/ol902173g
_journal_volume 11
_journal_year 2009
_chemical_formula_sum 'C33 H47 N O7 Si'
_chemical_formula_weight 597.81
_chemical_name_systematic
; 
 ? 
;
_space_group_IT_number 2
_symmetry_cell_setting triclinic
_symmetry_space_group_name_Hall '-P 1'
_symmetry_space_group_name_H-M 'P -1'
_atom_sites_solution_hydrogens geom
_atom_sites_solution_primary direct
_atom_sites_solution_secondary difmap
_audit_creation_method SHELXTL
_cell_angle_alpha 87.6970(10)
_cell_angle_beta 85.0600(10)
_cell_angle_gamma 71.5960(10)
_cell_formula_units_Z 4
_cell_length_a 9.0274(5)
_cell_length_b 14.0533(8)
_cell_length_c 26.6612(15)
_cell_measurement_reflns_used 8072
_cell_measurement_temperature 103(2)
_cell_measurement_theta_max 0.00
_cell_measurement_theta_min 0.00
_cell_volume 3197.1(3)
_computing_cell_refinement 'Bruker SMART APEX2/SAINT'
_computing_data_collection 'Bruker SMART APEX2'
_computing_data_reduction 'Bruker SAINT'
_computing_molecular_graphics 'Bruker SHELXTL'
_computing_publication_material 'Bruker SHELXTL'
_computing_structure_refinement 'Bruker SHELXTL'
_computing_structure_solution 'Bruker SHELXTL'
_diffrn_ambient_temperature 103(2)
_diffrn_measured_fraction_theta_full 0.993
_diffrn_measured_fraction_theta_max 0.993
_diffrn_measurement_device_type 'Bruker SMART APEX II CCD'
_diffrn_measurement_method 'phi and omega'
_diffrn_radiation_monochromator graphite
_diffrn_radiation_source 'fine-focus sealed tube'
_diffrn_radiation_type MoK\a
_diffrn_radiation_wavelength 0.71073
_diffrn_reflns_av_R_equivalents 0.0339
_diffrn_reflns_av_sigmaI/netI 0.0416
_diffrn_reflns_limit_h_max 11
_diffrn_reflns_limit_h_min -10
_diffrn_reflns_limit_k_max 17
_diffrn_reflns_limit_k_min -17
_diffrn_reflns_limit_l_max 32
_diffrn_reflns_limit_l_min -32
_diffrn_reflns_number 32166
_diffrn_reflns_theta_full 25.68
_diffrn_reflns_theta_max 25.68
_diffrn_reflns_theta_min 4.11
_diffrn_standards_decay_% '< 1.0'
_exptl_absorpt_coefficient_mu 0.121
_exptl_absorpt_correction_T_max 0.9880
_exptl_absorpt_correction_T_min 0.9635
_exptl_absorpt_correction_type multi-scan
_exptl_absorpt_process_details 'Bruker SADABS'
_exptl_crystal_colour colorless
_exptl_crystal_density_diffrn 1.242
_exptl_crystal_density_meas 0
_exptl_crystal_density_method 'not measured'
_exptl_crystal_description rod
_exptl_crystal_F_000 1288
_exptl_crystal_size_max 0.31
_exptl_crystal_size_mid 0.14
_exptl_crystal_size_min 0.10
_refine_diff_density_max 0.395
_refine_diff_density_min -0.402
_refine_diff_density_rms 0.046
_refine_ls_extinction_method none
_refine_ls_goodness_of_fit_ref 1.011
_refine_ls_hydrogen_treatment constr
_refine_ls_matrix_type full
_refine_ls_number_parameters 884
_refine_ls_number_reflns 12017
_refine_ls_number_restraints 0
_refine_ls_restrained_S_all 1.011
_refine_ls_R_factor_all 0.0674
_refine_ls_R_factor_gt 0.0439
_refine_ls_shift/su_max 0.000
_refine_ls_shift/su_mean 0.000
_refine_ls_structure_factor_coef Fsqd
_refine_ls_weighting_details 'calc w=1/[\s^2^(Fo^2^)+(0.0475P)^2^+1.8239P] where P=(Fo^2^+2Fc^2^)/3'
_refine_ls_weighting_scheme calc
_refine_ls_wR_factor_gt 0.1015
_refine_ls_wR_factor_ref 0.1149
_reflns_number_gt 8925
_reflns_number_total 12017
_reflns_threshold_expression >2sigma(I)
_cod_data_source_file ol902173g_si_002.cif
_cod_data_source_block kjs64
_cod_depositor_comments
;
The following automatic conversions were performed:

'_symmetry_cell_setting' value 'Triclinic' changed to 'triclinic'
according to /home/saulius/struct/CIF-dictionaries/cif_core.dic
dictionary named 'cif_core.dic' version 2.4.2 from 2011-04-26.

Automatic conversion script
Id: cif_fix_values 1715 2011-07-08 13:25:40Z adriana 
;
_cod_original_sg_symbol_H-M P-1
_cod_database_code 1504261

loop_
_symmetry_equiv_pos_as_xyz
'x, y, z'
'-x, -y, -z'

loop_
_atom_site_label
_atom_site_type_symbol
_atom_site_fract_x
_atom_site_fract_y
_atom_site_fract_z
_atom_site_U_iso_or_equiv
_atom_site_adp_type
_atom_site_occupancy
_atom_site_symmetry_multiplicity
_atom_site_calc_flag
_atom_site_refinement_flags
_atom_site_disorder_assembly
_atom_site_disorder_group
Si1 Si 0.97369(7) 0.08617(4) 0.35340(2) 0.02501(13) Uani 1 1 d . . .
N1 N 0.0835(2) 0.34431(12) 0.54804(6) 0.0315(4) Uani 1 1 d . . .
O1 O 0.2426(2) 0.31070(11) 0.61354(5) 0.0439(4) Uani 1 1 d . . .
O2 O 0.72903(15) 0.28588(9) 0.41638(5) 0.0247(3) Uani 1 1 d . . .
O3 O 0.78809(16) 0.15964(10) 0.35610(5) 0.0275(3) Uani 1 1 d . . .
O4 O 0.50594(17) 0.52120(10) 0.41979(5) 0.0314(3) Uani 1 1 d . . .
O5 O 0.38838(14) 0.50069(9) 0.35242(5) 0.0214(3) Uani 1 1 d . . .
O6 O 0.67322(15) 0.36847(10) 0.31087(5) 0.0272(3) Uani 1 1 d . . .
O7 O 0.50470(14) 0.30033(10) 0.28083(5) 0.0213(3) Uani 1 1 d . . .
C1 C 0.0969(2) 0.36079(14) 0.49580(7) 0.0243(4) Uani 1 1 d . . .
C2 C -0.0186(2) 0.38073(14) 0.46300(8) 0.0266(4) Uani 1 1 d . . .
H2A H -0.1235 0.3861 0.4744 0.032 Uiso 1 1 calc R . .
C3 C 0.0242(2) 0.39270(14) 0.41232(7) 0.0242(4) Uani 1 1 d . . .
H3A H -0.0524 0.4057 0.3885 0.029 Uiso 1 1 calc R . .
C4 C 0.1773(2) 0.38581(13) 0.39618(7) 0.0208(4) Uani 1 1 d . . .
H4A H 0.2036 0.3943 0.3614 0.025 Uiso 1 1 calc R . .
C5 C 0.2946(2) 0.36660(13) 0.43001(7) 0.0187(4) Uani 1 1 d . . .
C6 C 0.2528(2) 0.35321(13) 0.48054(7) 0.0220(4) Uani 1 1 d . . .
C7 C 0.3464(2) 0.32772(14) 0.52640(7) 0.0264(4) Uani 1 1 d . . .
H7A H 0.3911 0.3827 0.5321 0.032 Uiso 1 1 calc R . .
C8 C 0.2229(3) 0.32650(15) 0.56903(8) 0.0330(5) Uani 1 1 d . . .
C9 C -0.0613(3) 0.34593(18) 0.57678(9) 0.0436(6) Uani 1 1 d . . .
H9A H -0.0452 0.3412 0.6128 0.065 Uiso 1 1 calc R . .
H9B H -0.0930 0.2890 0.5673 0.065 Uiso 1 1 calc R . .
H9C H -0.1433 0.4087 0.5697 0.065 Uiso 1 1 calc R . .
C10 C 0.4611(2) 0.36267(13) 0.41025(7) 0.0190(4) Uani 1 1 d . . .
C11 C 0.5299(2) 0.28376(13) 0.36754(7) 0.0191(4) Uani 1 1 d . . .
H11A H 0.4551 0.2461 0.3626 0.023 Uiso 1 1 calc R . .
C12 C 0.6790(2) 0.21302(14) 0.39169(7) 0.0238(4) Uani 1 1 d . . .
C13 C 0.6229(2) 0.15875(14) 0.43592(7) 0.0273(5) Uani 1 1 d . . .
H13A H 0.6272 0.0903 0.4376 0.033 Uiso 1 1 calc R . .
C14 C 0.5664(2) 0.22650(14) 0.47190(7) 0.0247(4) Uani 1 1 d . . .
C15 C 0.5889(2) 0.32185(14) 0.44904(7) 0.0222(4) Uani 1 1 d . . .
H15A H 0.5919 0.3721 0.4741 0.027 Uiso 1 1 calc R . .
C16 C 0.4820(3) 0.22538(14) 0.52273(7) 0.0286(5) Uani 1 1 d . . .
C17 C 0.5949(3) 0.22016(16) 0.56357(8) 0.0369(5) Uani 1 1 d . . .
H17A H 0.6811 0.1569 0.5608 0.055 Uiso 1 1 calc R . .
H17B H 0.5385 0.2238 0.5969 0.055 Uiso 1 1 calc R . .
H17C H 0.6369 0.2765 0.5590 0.055 Uiso 1 1 calc R . .
C18 C 0.4190(3) 0.13615(15) 0.52853(8) 0.0341(5) Uani 1 1 d . . .
H18A H 0.5051 0.0739 0.5221 0.051 Uiso 1 1 calc R . .
H18B H 0.3400 0.1433 0.5044 0.051 Uiso 1 1 calc R . .
H18C H 0.3713 0.1342 0.5628 0.051 Uiso 1 1 calc R . .
C19 C 0.4574(2) 0.46953(13) 0.39488(7) 0.0191(4) Uani 1 1 d . . .
C20 C 0.3975(2) 0.59650(14) 0.33209(7) 0.0244(4) Uani 1 1 d . . .
H20A H 0.5082 0.5951 0.3272 0.029 Uiso 1 1 calc R . .
H20B H 0.3405 0.6510 0.3556 0.029 Uiso 1 1 calc R . .
C21 C 0.3255(3) 0.61397(16) 0.28289(8) 0.0414(6) Uani 1 1 d . . .
H21A H 0.3326 0.6774 0.2679 0.062 Uiso 1 1 calc R . .
H21B H 0.2153 0.6172 0.2883 0.062 Uiso 1 1 calc R . .
H21C H 0.3814 0.5588 0.2602 0.062 Uiso 1 1 calc R . .
C22 C 0.5793(2) 0.32387(13) 0.31748(7) 0.0193(4) Uani 1 1 d . . .
C23 C 0.5409(2) 0.33294(15) 0.23013(7) 0.0257(4) Uani 1 1 d . . .
H23A H 0.6404 0.2862 0.2154 0.031 Uiso 1 1 calc R . .
H23B H 0.5517 0.4008 0.2307 0.031 Uiso 1 1 calc R . .
C24 C 0.4084(3) 0.3340(2) 0.19985(8) 0.0415(6) Uani 1 1 d . . .
H24A H 0.4340 0.3482 0.1645 0.062 Uiso 1 1 calc R . .
H24B H 0.3132 0.3859 0.2125 0.062 Uiso 1 1 calc R . .
H24C H 0.3914 0.2684 0.2027 0.062 Uiso 1 1 calc R . .
C25 C 1.0490(3) 0.11316(15) 0.28854(8) 0.0315(5) Uani 1 1 d . . .
H25A H 1.1560 0.0643 0.2816 0.038 Uiso 1 1 calc R . .
C26 C 0.9450(3) 0.09944(17) 0.24833(8) 0.0398(6) Uani 1 1 d . . .
H26A H 0.9831 0.1190 0.2152 0.060 Uiso 1 1 calc R . .
H26B H 0.8368 0.1417 0.2563 0.060 Uiso 1 1 calc R . .
H26C H 0.9490 0.0290 0.2478 0.060 Uiso 1 1 calc R . .
C27 C 1.0632(3) 0.21962(16) 0.28400(8) 0.0345(5) Uani 1 1 d . . .
H27A H 1.1044 0.2307 0.2498 0.052 Uiso 1 1 calc R . .
H27B H 1.1344 0.2269 0.3082 0.052 Uiso 1 1 calc R . .
H27C H 0.9597 0.2690 0.2911 0.052 Uiso 1 1 calc R . .
C28 C 0.9734(2) -0.04770(15) 0.36133(8) 0.0307(5) Uani 1 1 d . . .
H28A H 0.9760 -0.0640 0.3982 0.037 Uiso 1 1 calc R . .
C29 C 1.1210(3) -0.12123(16) 0.33506(9) 0.0379(5) Uani 1 1 d . . .
H29A H 1.1225 -0.1902 0.3430 0.057 Uiso 1 1 calc R . .
H29B H 1.2142 -0.1105 0.3468 0.057 Uiso 1 1 calc R . .
H29C H 1.1202 -0.1099 0.2986 0.057 Uiso 1 1 calc R . .
C30 C 0.8271(3) -0.06654(17) 0.34409(10) 0.0421(6) Uani 1 1 d . . .
H30A H 0.8323 -0.1363 0.3516 0.063 Uiso 1 1 calc R . .
H30B H 0.8224 -0.0538 0.3078 0.063 Uiso 1 1 calc R . .
H30C H 0.7333 -0.0215 0.3619 0.063 Uiso 1 1 calc R . .
C31 C 1.0856(2) 0.12184(15) 0.40175(8) 0.0289(5) Uani 1 1 d . . .
H31A H 1.0561 0.1967 0.4006 0.035 Uiso 1 1 calc R . .
C32 C 1.2641(3) 0.08191(17) 0.38946(8) 0.0362(5) Uani 1 1 d . . .
H32A H 1.3162 0.1099 0.4131 0.054 Uiso 1 1 calc R . .
H32B H 1.2899 0.1019 0.3550 0.054 Uiso 1 1 calc R . .
H32C H 1.2998 0.0086 0.3925 0.054 Uiso 1 1 calc R . .
C33 C 1.0438(3) 0.09300(17) 0.45580(8) 0.0351(5) Uani 1 1 d . . .
H33A H 1.0950 0.1223 0.4792 0.053 Uiso 1 1 calc R . .
H33B H 1.0797 0.0198 0.4597 0.053 Uiso 1 1 calc R . .
H33C H 0.9301 0.1184 0.4632 0.053 Uiso 1 1 calc R . .
Si2 Si -0.42153(13) 0.92693(8) 0.16095(5) 0.0166(2) Uani 0.50 1 d P A 1
O10 O -0.2667(8) 0.8236(6) 0.1569(2) 0.0199(12) Uani 0.50 1 d P A 1
C58 C -0.4306(13) 0.9528(7) 0.2297(4) 0.026(2) Uani 0.50 1 d P A 1
H58A H -0.3210 0.9474 0.2366 0.031 Uiso 0.50 1 calc PR A 1
C59 C -0.5305(5) 1.0571(3) 0.24715(16) 0.0314(10) Uani 0.50 1 d P A 1
H59A H -0.5225 1.0628 0.2833 0.047 Uiso 0.50 1 calc PR A 1
H59B H -0.6399 1.0677 0.2409 0.047 Uiso 0.50 1 calc PR A 1
H59C H -0.4931 1.1077 0.2286 0.047 Uiso 0.50 1 calc PR A 1
C60 C -0.4723(5) 0.8711(3) 0.26350(15) 0.0315(10) Uani 0.50 1 d P A 1
H60A H -0.4543 0.8800 0.2985 0.047 Uiso 0.50 1 calc PR A 1
H60B H -0.4062 0.8046 0.2521 0.047 Uiso 0.50 1 calc PR A 1
H60C H -0.5826 0.8770 0.2613 0.047 Uiso 0.50 1 calc PR A 1
C61 C -0.3789(4) 1.0298(3) 0.12092(14) 0.0199(8) Uani 0.50 1 d P A 1
H61A H -0.3295 0.9992 0.0879 0.024 Uiso 0.50 1 calc PR A 1
C62 C -0.2598(5) 1.0705(3) 0.14306(14) 0.0230(8) Uani 0.50 1 d P A 1
H62A H -0.2187 1.1090 0.1171 0.035 Uiso 0.50 1 calc PR A 1
H62B H -0.1735 1.0144 0.1548 0.035 Uiso 0.50 1 calc PR A 1
H62C H -0.3111 1.1142 0.1714 0.035 Uiso 0.50 1 calc PR A 1
C63 C -0.5260(5) 1.1171(3) 0.10918(17) 0.0283(9) Uani 0.50 1 d P A 1
H63A H -0.4951 1.1670 0.0877 0.042 Uiso 0.50 1 calc PR A 1
H63B H -0.5800 1.1484 0.1407 0.042 Uiso 0.50 1 calc PR A 1
H63C H -0.5964 1.0914 0.0917 0.042 Uiso 0.50 1 calc PR A 1
C64 C -0.5934(8) 0.8978(5) 0.1387(3) 0.0187(13) Uani 0.50 1 d P A 1
H64A H -0.5602 0.8919 0.1019 0.022 Uiso 0.50 1 calc PR A 1
C65 C -0.5878(5) 0.7878(3) 0.1500(2) 0.0279(9) Uani 0.50 1 d P A 1
H65A H -0.6750 0.7747 0.1352 0.042 Uiso 0.50 1 calc PR A 1
H65B H -0.5963 0.7767 0.1865 0.042 Uiso 0.50 1 calc PR A 1
H65C H -0.4884 0.7424 0.1355 0.042 Uiso 0.50 1 calc PR A 1
C66 C -0.7903(5) 0.9468(4) 0.1350(2) 0.0307(10) Uani 0.50 1 d P A 1
H66A H -0.8388 0.8938 0.1416 0.046 Uiso 0.50 1 calc PR A 1
H66B H -0.8117 0.9752 0.1012 0.046 Uiso 0.50 1 calc PR A 1
H66C H -0.8336 0.9996 0.1600 0.046 Uiso 0.50 1 calc PR A 1
Si2B Si -0.46674(13) 0.92873(8) 0.13429(5) 0.0185(2) Uani 0.50 1 d P A 2
O10B O -0.3015(8) 0.8365(6) 0.1431(2) 0.0188(11) Uani 0.50 1 d P A 2
C58B C -0.4545(4) 0.9977(3) 0.07275(16) 0.0262(9) Uani 0.50 1 d P A 2
H58B H -0.3476 1.0051 0.0686 0.031 Uiso 0.50 1 calc PR A 2
C59B C -0.5718(5) 1.1045(3) 0.07224(19) 0.0355(11) Uani 0.50 1 d P A 2
H59D H -0.5597 1.1367 0.0395 0.053 Uiso 0.50 1 calc PR A 2
H59E H -0.5516 1.1437 0.0989 0.053 Uiso 0.50 1 calc PR A 2
H59F H -0.6787 1.1011 0.0779 0.053 Uiso 0.50 1 calc PR A 2
C60B C -0.4705(5) 0.9408(3) 0.02644(15) 0.0316(10) Uani 0.50 1 d P A 2
H60D H -0.4477 0.9760 -0.0043 0.047 Uiso 0.50 1 calc PR A 2
H60E H -0.5775 0.9376 0.0271 0.047 Uiso 0.50 1 calc PR A 2
H60F H -0.3965 0.8727 0.0270 0.047 Uiso 0.50 1 calc PR A 2
C61B C -0.4763(5) 1.0146(3) 0.18773(17) 0.0332(10) Uani 0.50 1 d P A 2
H61B H -0.5767 1.0712 0.1872 0.040 Uiso 0.50 1 calc PR A 2
C62B C -0.3407(6) 1.0587(4) 0.1797(2) 0.0489(14) Uani 0.50 1 d P A 2
H62D H -0.3443 1.1022 0.2079 0.073 Uiso 0.50 1 calc PR A 2
H62E H -0.3501 1.0980 0.1483 0.073 Uiso 0.50 1 calc PR A 2
H62F H -0.2410 1.0042 0.1778 0.073 Uiso 0.50 1 calc PR A 2
C63B C -0.4714(12) 0.9638(10) 0.2399(4) 0.043(3) Uani 0.50 1 d P A 2
H63D H -0.4686 1.0112 0.2655 0.065 Uiso 0.50 1 calc PR A 2
H63E H -0.3775 0.9049 0.2404 0.065 Uiso 0.50 1 calc PR A 2
H63F H -0.5648 0.9427 0.2470 0.065 Uiso 0.50 1 calc PR A 2
C64B C -0.6254(8) 0.8689(5) 0.1379(2) 0.0181(13) Uani 0.50 1 d P A 2
H64B H -0.6468 0.8452 0.1053 0.022 Uiso 0.50 1 calc PR A 2
C65B C -0.6263(6) 0.7990(3) 0.18303(18) 0.0306(10) Uani 0.50 1 d P A 2
H65D H -0.7026 0.7637 0.1793 0.046 Uiso 0.50 1 calc PR A 2
H65E H -0.6551 0.8382 0.2140 0.046 Uiso 0.50 1 calc PR A 2
H65F H -0.5218 0.7500 0.1848 0.046 Uiso 0.50 1 calc PR A 2
C66B C -0.7545(5) 0.9678(3) 0.1600(2) 0.0301(10) Uani 0.50 1 d P A 2
H66D H -0.8573 0.9711 0.1494 0.045 Uiso 0.50 1 calc PR A 2
H66E H -0.7276 1.0271 0.1472 0.045 Uiso 0.50 1 calc PR A 2
H66F H -0.7576 0.9657 0.1968 0.045 Uiso 0.50 1 calc PR A 2
N2 N 0.48620(17) 0.64106(11) -0.01086(6) 0.0198(3) Uani 1 1 d . . .
O8 O 0.36992(16) 0.70186(13) -0.08370(5) 0.0440(4) Uani 1 1 d . . .
O9 O -0.22027(14) 0.72670(9) 0.07917(5) 0.0236(3) Uani 1 1 d . A .
O11 O -0.04116(16) 0.48432(10) 0.06240(5) 0.0301(3) Uani 1 1 d . . .
O12 O 0.06182(15) 0.46449(11) 0.13702(6) 0.0356(4) Uani 1 1 d . . .
O13 O -0.23078(16) 0.60115(11) 0.17245(5) 0.0303(3) Uani 1 1 d . A .
O14 O -0.10366(18) 0.65977(14) 0.22696(5) 0.0444(4) Uani 1 1 d . A .
C34 C 0.4406(2) 0.61313(13) 0.03770(7) 0.0180(4) Uani 1 1 d . . .
C35 C 0.5340(2) 0.57681(16) 0.07656(7) 0.0264(4) Uani 1 1 d . . .
H35A H 0.6434 0.5670 0.0729 0.032 Uiso 1 1 calc R . .
C36 C 0.4605(2) 0.55504(19) 0.12155(8) 0.0351(5) Uani 1 1 d . . .
H36A H 0.5210 0.5298 0.1494 0.042 Uiso 1 1 calc R . .
C37 C 0.3009(2) 0.56946(16) 0.12657(7) 0.0278(5) Uani 1 1 d . . .
H37A H 0.2546 0.5537 0.1578 0.033 Uiso 1 1 calc R . .
C38 C 0.2064(2) 0.60662(13) 0.08685(7) 0.0178(4) Uani 1 1 d . . .
C39 C 0.2788(2) 0.62854(13) 0.04164(7) 0.0169(4) Uani 1 1 d . . .
C40 C 0.2150(2) 0.67456(14) -0.00710(7) 0.0224(4) Uani 1 1 d . . .
H40A H 0.1617 0.6314 -0.0223 0.027 Uiso 1 1 calc R . .
C41 C 0.3626(2) 0.67446(15) -0.04003(7) 0.0252(4) Uani 1 1 d . . .
C42 C 0.6460(2) 0.63546(15) -0.02807(7) 0.0241(4) Uani 1 1 d . . .
H42A H 0.6545 0.6429 -0.0648 0.036 Uiso 1 1 calc R . .
H42B H 0.7176 0.5704 -0.0182 0.036 Uiso 1 1 calc R . .
H42C H 0.6734 0.6893 -0.0128 0.036 Uiso 1 1 calc R . .
C43 C 0.0299(2) 0.62094(13) 0.09454(6) 0.0170(4) Uani 1 1 d . . .
C44 C -0.0471(2) 0.68681(15) 0.14154(7) 0.0232(4) Uani 1 1 d . A .
H44A H 0.0325 0.7094 0.1573 0.028 Uiso 1 1 calc R . .
C45 C -0.1673(2) 0.77779(14) 0.11609(8) 0.0291(5) Uani 1 1 d . . .
C46 C -0.0737(3) 0.83334(15) 0.08345(9) 0.0399(6) Uani 1 1 d . A .
H46A H -0.0610 0.8961 0.0902 0.048 Uiso 1 1 calc R . .
C47 C -0.0139(2) 0.77644(14) 0.04385(8) 0.0286(5) Uani 1 1 d . . .
C48 C -0.0694(2) 0.68590(14) 0.05250(7) 0.0204(4) Uani 1 1 d . A .
H48A H -0.0695 0.6486 0.0214 0.025 Uiso 1 1 calc R . .
C49 C 0.0995(2) 0.78358(16) 0.00006(8) 0.0365(6) Uani 1 1 d . A .
C50 C 0.0076(3) 0.8171(2) -0.04681(10) 0.0759(12) Uani 1 1 d . . .
H50A H -0.0568 0.8875 -0.0435 0.114 Uiso 1 1 calc R A .
H50B H -0.0600 0.7755 -0.0501 0.114 Uiso 1 1 calc R . .
H50C H 0.0811 0.8097 -0.0768 0.114 Uiso 1 1 calc R . .
C51 C 0.1873(3) 0.85615(16) 0.01153(12) 0.0593(9) Uani 1 1 d . . .
H51A H 0.1118 0.9210 0.0213 0.089 Uiso 1 1 calc R A .
H51B H 0.2523 0.8652 -0.0185 0.089 Uiso 1 1 calc R . .
H51C H 0.2541 0.8287 0.0391 0.089 Uiso 1 1 calc R . .
C52 C 0.0086(2) 0.51676(14) 0.09598(7) 0.0199(4) Uani 1 1 d . . .
C53 C 0.0527(3) 0.36256(18) 0.14061(13) 0.0608(9) Uani 1 1 d . . .
H53A H 0.1261 0.3233 0.1650 0.073 Uiso 1 1 calc R . .
H53B H 0.0858 0.3303 0.1074 0.073 Uiso 1 1 calc R . .
C54 C -0.1107(2) 0.36042(17) 0.15712(10) 0.0398(6) Uani 1 1 d . . .
H54A H -0.1100 0.2907 0.1612 0.060 Uiso 1 1 calc R . .
H54B H -0.1821 0.3942 0.1316 0.060 Uiso 1 1 calc R . .
H54C H -0.1458 0.3951 0.1892 0.060 Uiso 1 1 calc R . .
C55 C -0.1373(2) 0.64240(16) 0.18092(7) 0.0278(5) Uani 1 1 d . . .
C56 C -0.1855(3) 0.6227(3) 0.26921(9) 0.0710(10) Uani 1 1 d . . .
H56A H -0.2879 0.6213 0.2592 0.085 Uiso 1 1 calc R A .
H56B H -0.2054 0.6689 0.2979 0.085 Uiso 1 1 calc R . .
C57 C -0.0929(4) 0.5211(3) 0.28510(10) 0.0757(11) Uani 1 1 d . A .
H57A H -0.1516 0.4974 0.3128 0.114 Uiso 1 1 calc R . .
H57B H 0.0066 0.5229 0.2964 0.114 Uiso 1 1 calc R . .
H57C H -0.0721 0.4755 0.2567 0.114 Uiso 1 1 calc R . .

loop_
_atom_site_aniso_label
_atom_site_aniso_U_11
_atom_site_aniso_U_22
_atom_site_aniso_U_33
_atom_site_aniso_U_23
_atom_site_aniso_U_13
_atom_site_aniso_U_12
Si1 0.0287(3) 0.0176(3) 0.0261(3) -0.0027(2) -0.0106(2) -0.0011(2)
N1 0.0461(11) 0.0230(9) 0.0223(9) -0.0020(7) 0.0100(8) -0.0094(8)
O1 0.0790(12) 0.0313(8) 0.0177(8) -0.0016(6) -0.0008(8) -0.0127(8)
O2 0.0212(7) 0.0214(7) 0.0304(7) -0.0066(6) -0.0083(6) -0.0026(6)
O3 0.0297(8) 0.0220(7) 0.0259(7) -0.0063(6) -0.0087(6) 0.0012(6)
O4 0.0418(9) 0.0219(7) 0.0363(8) 0.0014(6) -0.0135(7) -0.0155(7)
O5 0.0235(7) 0.0168(6) 0.0244(7) 0.0028(5) -0.0039(5) -0.0068(5)
O6 0.0186(7) 0.0256(7) 0.0404(8) 0.0029(6) -0.0017(6) -0.0117(6)
O7 0.0214(7) 0.0271(7) 0.0175(6) 0.0027(5) -0.0010(5) -0.0112(6)
C1 0.0344(11) 0.0153(9) 0.0231(10) -0.0030(8) 0.0044(8) -0.0087(8)
C2 0.0271(11) 0.0195(10) 0.0334(11) -0.0035(8) 0.0073(9) -0.0096(8)
C3 0.0240(10) 0.0213(10) 0.0292(11) 0.0001(8) -0.0027(8) -0.0098(8)
C4 0.0237(10) 0.0203(10) 0.0201(9) -0.0006(7) -0.0004(8) -0.0097(8)
C5 0.0230(10) 0.0133(9) 0.0221(10) -0.0009(7) -0.0028(8) -0.0086(7)
C6 0.0316(11) 0.0141(9) 0.0214(10) -0.0024(7) -0.0021(8) -0.0086(8)
C7 0.0427(12) 0.0182(10) 0.0201(10) -0.0016(8) -0.0050(9) -0.0112(9)
C8 0.0571(15) 0.0177(10) 0.0226(11) -0.0039(8) 0.0004(10) -0.0098(10)
C9 0.0516(15) 0.0345(13) 0.0340(13) 0.0014(10) 0.0212(11) -0.0048(11)
C10 0.0210(9) 0.0176(9) 0.0198(9) -0.0004(7) -0.0047(7) -0.0072(7)
C11 0.0210(10) 0.0167(9) 0.0217(10) -0.0009(7) -0.0047(7) -0.0082(8)
C12 0.0287(11) 0.0177(9) 0.0248(10) -0.0038(8) -0.0103(8) -0.0045(8)
C13 0.0389(12) 0.0167(10) 0.0253(10) 0.0015(8) -0.0150(9) -0.0044(9)
C14 0.0325(11) 0.0186(10) 0.0229(10) 0.0027(8) -0.0143(8) -0.0052(8)
C15 0.0232(10) 0.0186(9) 0.0232(10) -0.0039(8) -0.0079(8) -0.0021(8)
C16 0.0479(13) 0.0185(10) 0.0204(10) -0.0007(8) -0.0109(9) -0.0095(9)
C17 0.0587(15) 0.0251(11) 0.0261(11) -0.0004(9) -0.0169(10) -0.0086(10)
C18 0.0584(15) 0.0231(11) 0.0218(11) -0.0008(8) -0.0063(10) -0.0134(10)
C19 0.0158(9) 0.0182(9) 0.0229(10) -0.0016(7) 0.0001(7) -0.0051(7)
C20 0.0249(10) 0.0176(10) 0.0303(11) 0.0043(8) 0.0032(8) -0.0078(8)
C21 0.0661(17) 0.0244(11) 0.0298(12) 0.0041(9) -0.0043(11) -0.0089(11)
C22 0.0148(9) 0.0157(9) 0.0261(10) -0.0010(7) -0.0036(7) -0.0024(7)
C23 0.0279(11) 0.0280(11) 0.0191(10) 0.0042(8) 0.0044(8) -0.0079(9)
C24 0.0294(12) 0.0651(16) 0.0211(11) 0.0107(11) -0.0033(9) -0.0031(11)
C25 0.0321(12) 0.0257(11) 0.0291(11) -0.0034(9) -0.0079(9) 0.0034(9)
C26 0.0468(14) 0.0354(13) 0.0276(12) -0.0047(9) -0.0126(10) 0.0038(11)
C27 0.0366(12) 0.0309(12) 0.0304(12) 0.0031(9) -0.0025(9) -0.0029(10)
C28 0.0357(12) 0.0217(10) 0.0319(11) -0.0032(9) -0.0092(9) -0.0028(9)
C29 0.0446(14) 0.0202(11) 0.0434(13) -0.0031(9) -0.0104(11) 0.0001(10)
C30 0.0453(14) 0.0280(12) 0.0548(15) -0.0085(11) -0.0122(12) -0.0110(11)
C31 0.0342(12) 0.0230(10) 0.0295(11) 0.0001(8) -0.0122(9) -0.0065(9)
C32 0.0364(12) 0.0395(13) 0.0340(12) 0.0009(10) -0.0137(10) -0.0109(10)
C33 0.0398(13) 0.0371(12) 0.0289(11) 0.0016(9) -0.0150(10) -0.0099(10)
Si2 0.0132(5) 0.0179(5) 0.0188(6) -0.0021(4) 0.0012(5) -0.0052(4)
O10 0.014(3) 0.020(2) 0.021(3) 0.001(2) 0.0057(18) -0.001(2)
C58 0.025(4) 0.028(4) 0.027(4) -0.002(3) 0.006(3) -0.013(3)
C59 0.035(2) 0.030(2) 0.032(2) -0.0122(19) 0.0114(18) -0.015(2)
C60 0.039(2) 0.036(2) 0.023(2) 0.0009(18) 0.0013(18) -0.017(2)
C61 0.0205(19) 0.0164(18) 0.0232(19) -0.0005(15) -0.0015(15) -0.0064(15)
C62 0.027(2) 0.025(2) 0.020(2) 0.0004(16) 0.0029(16) -0.0128(17)
C63 0.025(2) 0.025(2) 0.036(2) 0.0072(18) -0.0044(18) -0.0100(18)
C64 0.017(3) 0.015(3) 0.026(2) -0.001(2) 0.005(2) -0.008(2)
C65 0.027(2) 0.026(3) 0.037(3) -0.002(2) -0.003(2) -0.0161(19)
C66 0.014(2) 0.033(3) 0.042(3) 0.000(2) -0.001(2) -0.0047(18)
Si2B 0.0132(6) 0.0174(5) 0.0245(6) -0.0041(5) -0.0022(5) -0.0036(4)
O10B 0.015(3) 0.019(2) 0.020(3) -0.002(2) 0.0006(17) -0.002(2)
C58B 0.0170(19) 0.022(2) 0.040(2) 0.0080(17) -0.0024(17) -0.0082(16)
C59B 0.026(2) 0.023(2) 0.058(3) 0.009(2) -0.011(2) -0.0067(18)
C60B 0.031(2) 0.037(2) 0.024(2) 0.0113(18) -0.0048(17) -0.0071(19)
C61B 0.017(2) 0.031(2) 0.049(3) -0.019(2) -0.0084(18) -0.0003(17)
C62B 0.035(3) 0.032(3) 0.081(4) -0.019(3) -0.020(3) -0.007(2)
C63B 0.035(6) 0.069(5) 0.025(5) -0.021(3) -0.011(4) -0.011(4)
C64B 0.018(3) 0.023(4) 0.019(2) 0.001(2) 0.0007(18) -0.014(2)
C65B 0.032(3) 0.035(3) 0.028(3) 0.002(2) 0.001(2) -0.017(2)
C66B 0.014(2) 0.035(3) 0.044(3) -0.004(2) 0.000(2) -0.0101(18)
N2 0.0163(8) 0.0203(8) 0.0213(8) -0.0009(6) 0.0043(6) -0.0054(6)
O8 0.0218(8) 0.0700(12) 0.0259(8) 0.0183(8) 0.0056(6) 0.0016(7)
O9 0.0152(6) 0.0237(7) 0.0256(7) 0.0029(6) 0.0070(5) 0.0001(5)
O11 0.0333(8) 0.0324(8) 0.0313(8) -0.0134(6) 0.0112(6) -0.0219(7)
O12 0.0197(7) 0.0339(8) 0.0578(10) 0.0267(7) -0.0142(7) -0.0152(6)
O13 0.0255(7) 0.0452(9) 0.0263(8) 0.0081(6) -0.0029(6) -0.0206(7)
O14 0.0408(9) 0.0877(13) 0.0156(7) -0.0060(8) 0.0032(6) -0.0364(9)
C34 0.0188(9) 0.0164(9) 0.0212(9) -0.0030(7) 0.0013(7) -0.0091(7)
C35 0.0169(10) 0.0392(12) 0.0280(11) 0.0018(9) -0.0038(8) -0.0156(9)
C36 0.0226(11) 0.0648(16) 0.0247(11) 0.0116(10) -0.0093(9) -0.0230(11)
C37 0.0229(10) 0.0469(13) 0.0193(10) 0.0073(9) -0.0041(8) -0.0193(9)
C38 0.0165(9) 0.0196(9) 0.0200(9) -0.0023(7) 0.0001(7) -0.0096(7)
C39 0.0179(9) 0.0129(9) 0.0205(9) -0.0035(7) 0.0005(7) -0.0059(7)
C40 0.0158(9) 0.0271(10) 0.0205(10) 0.0034(8) 0.0028(7) -0.0030(8)
C41 0.0188(10) 0.0269(10) 0.0238(11) 0.0017(8) 0.0028(8) 0.0003(8)
C42 0.0155(9) 0.0245(10) 0.0298(11) -0.0006(8) 0.0071(8) -0.0050(8)
C43 0.0160(9) 0.0187(9) 0.0176(9) -0.0002(7) -0.0002(7) -0.0077(7)
C44 0.0235(10) 0.0314(11) 0.0200(10) -0.0066(8) 0.0033(8) -0.0165(9)
C45 0.0265(11) 0.0208(10) 0.0376(12) -0.0091(9) 0.0189(9) -0.0086(9)
C46 0.0329(12) 0.0153(10) 0.0649(16) -0.0025(10) 0.0288(11) -0.0065(9)
C47 0.0182(10) 0.0201(10) 0.0383(12) 0.0099(9) 0.0108(9) 0.0023(8)
C48 0.0139(9) 0.0230(10) 0.0199(9) 0.0025(7) 0.0028(7) -0.0007(7)
C49 0.0241(11) 0.0299(12) 0.0403(13) 0.0158(10) 0.0163(9) 0.0063(9)
C50 0.0334(14) 0.095(2) 0.0566(17) 0.0564(17) 0.0224(13) 0.0270(14)
C51 0.0465(15) 0.0173(11) 0.097(2) 0.0067(12) 0.0513(15) -0.0022(10)
C52 0.0100(9) 0.0201(9) 0.0273(10) 0.0013(8) 0.0047(7) -0.0034(7)
C53 0.0201(12) 0.0335(13) 0.128(3) 0.0471(15) -0.0111(14) -0.0120(10)
C54 0.0262(12) 0.0363(13) 0.0619(16) 0.0196(11) -0.0067(11) -0.0186(10)
C55 0.0239(11) 0.0437(13) 0.0193(10) -0.0011(9) 0.0006(8) -0.0161(10)
C56 0.0608(18) 0.158(3) 0.0133(12) 0.0084(16) 0.0029(12) -0.064(2)
C57 0.094(2) 0.137(3) 0.0333(15) 0.0279(18) -0.0196(15) -0.089(2)

loop_
_atom_type_symbol
_atom_type_description
_atom_type_scat_dispersion_real
_atom_type_scat_dispersion_imag
_atom_type_scat_source
C C 0.0033 0.0016 'International Tables Vol C Tables 4.2.6.8 and 6.1.1.4'
H H 0.0000 0.0000 'International Tables Vol C Tables 4.2.6.8 and 6.1.1.4'
N N 0.0061 0.0033 'International Tables Vol C Tables 4.2.6.8 and 6.1.1.4'
O O 0.0106 0.0060 'International Tables Vol C Tables 4.2.6.8 and 6.1.1.4'
Si Si 0.0817 0.0704 'International Tables Vol C Tables 4.2.6.8 and 6.1.1.4'

loop_
_geom_angle_atom_site_label_1
_geom_angle_atom_site_label_2
_geom_angle_atom_site_label_3
_geom_angle
O3 Si1 C25 102.38(8)
O3 Si1 C31 111.43(8)
C25 Si1 C31 110.19(10)
O3 Si1 C28 107.74(9)
C25 Si1 C28 112.29(10)
C31 Si1 C28 112.37(9)
C8 N1 C1 112.27(17)
C8 N1 C9 123.52(18)
C1 N1 C9 124.21(19)
C15 O2 C12 95.38(13)
C12 O3 Si1 137.45(12)
C19 O5 C20 115.97(14)
C22 O7 C23 116.46(14)
C2 C1 C6 123.13(18)
C2 C1 N1 127.87(19)
C6 C1 N1 109.00(18)
C1 C2 C3 117.29(18)
C4 C3 C2 120.82(18)
C3 C4 C5 121.62(17)
C6 C5 C4 117.73(17)
C6 C5 C10 122.89(16)
C4 C5 C10 119.37(16)
C5 C6 C1 119.41(17)
C5 C6 C7 132.40(18)
C1 C6 C7 108.18(16)
C6 C7 C8 103.07(17)
C6 C7 C16 113.90(15)
C8 C7 C16 111.80(16)
O1 C8 N1 125.3(2)
O1 C8 C7 127.3(2)
N1 C8 C7 107.42(17)
C19 C10 C5 107.70(14)
C19 C10 C11 114.16(15)
C5 C10 C11 112.20(14)
C19 C10 C15 107.95(14)
C5 C10 C15 115.04(15)
C11 C10 C15 99.78(14)
C22 C11 C10 116.10(15)
C22 C11 C12 109.19(15)
C10 C11 C12 100.74(14)
O3 C12 O2 113.20(16)
O3 C12 C13 119.79(16)
O2 C12 C13 102.14(14)
O3 C12 C11 111.79(15)
O2 C12 C11 100.39(13)
C13 C12 C11 107.42(16)
C14 C13 C12 106.00(17)
C13 C14 C16 133.64(18)
C13 C14 C15 104.51(17)
C16 C14 C15 121.59(16)
O2 C15 C14 103.24(15)
O2 C15 C10 101.82(14)
C14 C15 C10 106.75(15)
C14 C16 C18 111.05(16)
C14 C16 C17 109.11(18)
C18 C16 C17 109.99(17)
C14 C16 C7 105.61(15)
C18 C16 C7 111.63(18)
C17 C16 C7 109.34(15)
O4 C19 O5 123.69(17)
O4 C19 C10 123.39(16)
O5 C19 C10 112.85(15)
O5 C20 C21 107.78(16)
O6 C22 O7 124.44(17)
O6 C22 C11 125.79(17)
O7 C22 C11 109.75(15)
O7 C23 C24 107.02(16)
C26 C25 C27 109.58(17)
C26 C25 Si1 111.63(16)
C27 C25 Si1 111.75(14)
C29 C28 C30 109.57(17)
C29 C28 Si1 111.70(15)
C30 C28 Si1 114.41(14)
C33 C31 C32 110.06(17)
C33 C31 Si1 114.18(15)
C32 C31 Si1 112.67(14)
O10 Si2 C58 99.8(4)
O10 Si2 C64 108.6(3)
C58 Si2 C64 116.3(4)
O10 Si2 C61 109.8(3)
C58 Si2 C61 111.6(3)
C64 Si2 C61 110.1(2)
C45 O10 Si2 131.7(4)
C59 C58 C60 110.4(6)
C59 C58 Si2 116.8(7)
C60 C58 Si2 112.6(6)
C62 C61 C63 110.0(3)
C62 C61 Si2 112.4(3)
C63 C61 Si2 114.0(3)
C65 C64 C66 97.4(4)
C65 C64 Si2 112.6(4)
C66 C64 Si2 142.1(4)
O10B Si2B C64B 106.1(4)
O10B Si2B C61B 101.7(3)
C64B Si2B C61B 115.1(2)
O10B Si2B C58B 112.1(3)
C64B Si2B C58B 112.3(2)
C61B Si2B C58B 109.1(2)
C45 O10B Si2B 140.4(4)
C60B C58B C59B 109.5(3)
C60B C58B Si2B 114.0(3)
C59B C58B Si2B 113.1(3)
C62B C61B C63B 109.0(5)
C62B C61B Si2B 109.5(3)
C63B C61B Si2B 113.9(5)
C65B C64B C66B 98.7(4)
C65B C64B Si2B 115.1(4)
C66B C64B Si2B 92.7(3)
C41 N2 C34 111.92(15)
C41 N2 C42 123.92(16)
C34 N2 C42 124.16(15)
C48 O9 C45 95.42(13)
C52 O12 C53 115.95(19)
C55 O14 C56 116.06(18)
C35 C34 C39 123.31(17)
C35 C34 N2 127.44(16)
C39 C34 N2 109.24(15)
C34 C35 C36 116.63(17)
C37 C36 C35 121.37(18)
C36 C37 C38 121.70(18)
C39 C38 C37 117.39(16)
C39 C38 C43 123.15(16)
C37 C38 C43 119.45(16)
C38 C39 C34 119.60(16)
C38 C39 C40 132.15(16)
C34 C39 C40 108.14(15)
C39 C40 C41 102.94(15)
C39 C40 C49 112.02(16)
C41 C40 C49 111.20(16)
O8 C41 N2 125.43(18)
O8 C41 C40 127.01(18)
N2 C41 C40 107.52(15)
C52 C43 C38 107.85(14)
C52 C43 C44 114.74(14)
C38 C43 C44 111.29(14)
C52 C43 C48 108.52(14)
C38 C43 C48 114.51(14)
C44 C43 C48 99.95(14)
C55 C44 C43 116.67(16)
C55 C44 C45 107.74(15)
C43 C44 C45 100.63(14)
O10 C45 O10B 20.5(3)
O10 C45 O9 120.8(3)
O10B C45 O9 106.0(3)
O10 C45 C46 121.2(4)
O10B C45 C46 116.6(4)
O9 C45 C46 102.10(17)
O10 C45 C44 102.4(3)
O10B C45 C44 121.2(3)
O9 C45 C44 100.51(14)
C46 C45 C44 107.36(16)
C47 C46 C45 105.85(18)
C46 C47 C49 132.7(2)
C46 C47 C48 104.97(16)
C49 C47 C48 121.99(18)
O9 C48 C47 102.92(14)
O9 C48 C43 102.00(14)
C47 C48 C43 106.12(15)
C47 C49 C51 110.6(2)
C47 C49 C50 108.36(18)
C51 C49 C50 111.5(2)
C47 C49 C40 105.32(15)
C51 C49 C40 110.93(17)
C50 C49 C40 109.9(2)
O11 C52 O12 124.21(18)
O11 C52 C43 123.61(17)
O12 C52 C43 112.02(16)
O12 C53 C54 112.2(2)
O13 C55 O14 124.85(18)
O13 C55 C44 125.23(17)
O14 C55 C44 109.85(16)
O14 C56 C57 111.2(2)

loop_
_geom_bond_atom_site_label_1
_geom_bond_atom_site_label_2
_geom_bond_distance
Si1 O3 1.6648(14)
Si1 C25 1.872(2)
Si1 C31 1.879(2)
Si1 C28 1.885(2)
N1 C8 1.368(3)
N1 C1 1.404(2)
N1 C9 1.451(3)
O1 C8 1.216(2)
O2 C15 1.433(2)
O2 C12 1.444(2)
O3 C12 1.365(2)
O4 C19 1.204(2)
O5 C19 1.331(2)
O5 C20 1.455(2)
O6 C22 1.201(2)
O7 C22 1.341(2)
O7 C23 1.453(2)
C1 C2 1.373(3)
C1 C6 1.402(3)
C2 C3 1.391(3)
C3 C4 1.387(3)
C4 C5 1.404(3)
C5 C6 1.389(3)
C5 C10 1.534(3)
C6 C7 1.513(3)
C7 C8 1.526(3)
C7 C16 1.567(3)
C10 C19 1.532(2)
C10 C11 1.567(2)
C10 C15 1.572(2)
C11 C22 1.515(3)
C11 C12 1.571(3)
C12 C13 1.516(3)
C13 C14 1.330(3)
C14 C16 1.499(3)
C14 C15 1.514(3)
C16 C18 1.530(3)
C16 C17 1.539(3)
C20 C21 1.491(3)
C23 C24 1.495(3)
C25 C26 1.540(3)
C25 C27 1.540(3)
C28 C29 1.536(3)
C28 C30 1.537(3)
C31 C33 1.529(3)
C31 C32 1.540(3)
Si2 O10 1.667(7)
Si2 C58 1.872(11)
Si2 C64 1.873(6)
Si2 C61 1.880(4)
O10 C45 1.388(8)
C58 C59 1.525(10)
C58 C60 1.550(10)
C61 C62 1.535(5)
C61 C63 1.542(5)
C64 C65 1.548(6)
C64 C66 1.701(8)
Si2B O10B 1.666(6)
Si2B C64B 1.870(6)
Si2B C61B 1.883(4)
Si2B C58B 1.885(4)
O10B C45 1.390(8)
C58B C60B 1.538(6)
C58B C59B 1.540(5)
C61B C62B 1.534(6)
C61B C63B 1.535(13)
C64B C65B 1.523(7)
C64B C66B 1.599(8)
N2 C41 1.364(2)
N2 C34 1.403(2)
N2 C42 1.454(2)
O8 C41 1.214(2)
O9 C48 1.436(2)
O9 C45 1.438(2)
O11 C52 1.201(2)
O12 C52 1.331(2)
O12 C53 1.459(3)
O13 C55 1.204(2)
O14 C55 1.339(2)
O14 C56 1.462(3)
C34 C35 1.372(3)
C34 C39 1.402(2)
C35 C36 1.391(3)
C36 C37 1.385(3)
C37 C38 1.397(3)
C38 C39 1.392(2)
C38 C43 1.538(2)
C39 C40 1.505(3)
C40 C41 1.531(3)
C40 C49 1.566(3)
C43 C52 1.534(2)
C43 C44 1.564(2)
C43 C48 1.571(2)
C44 C55 1.509(3)
C44 C45 1.567(3)
C45 C46 1.521(3)
C46 C47 1.320(3)
C47 C49 1.507(3)
C47 C48 1.511(3)
C49 C51 1.529(4)
C49 C50 1.535(4)
C53 C54 1.512(3)
C56 C57 1.475(5)
